data_2011645
loop_
_publ_author_name
'Low, John Nicolson'
'Wardell, J.'
'Bomfim, Jo\~ao a. S.'
'Wardell, Solange M. S. V.'

_publ_section_title
;
 Chlorotris(2-methyl-2-phenylpropyl)tin(IV) at 150K
;
_journal_issue 12
_journal_name_full 'Acta Crystallographica Section C'
_journal_page_first e554
_journal_page_last e554
_journal_paper_doi 10.1107/S0108270100015067
_journal_volume 56
_journal_year 2000
_chemical_formula_iupac '[Sn Cl (C10 H13)3]'
_chemical_formula_moiety 'C30 H39 Cl Sn'
_chemical_formula_sum 'C30 H39 Cl Sn'
_chemical_formula_weight 553.75
_chemical_name_common Chlorotrineophylstannane
_chemical_name_systematic
;
Chloro-Tris(2-Methyl-2-Phenylpropyl)-Tin
;
_space_group_IT_number 220
_symmetry_cell_setting cubic
_symmetry_space_group_name_Hall 'I -4bd 2c 3'
_symmetry_space_group_name_H-M 'I -4 3 d'
_cell_angle_alpha 90.00
_cell_angle_beta 90.00
_cell_angle_gamma 90.00
_cell_formula_units_Z 16
_cell_length_a 22.3858(4)
_cell_length_b 22.3858(4)
_cell_length_c 22.3858(4)
_cell_measurement_reflns_used 2073
_cell_measurement_temperature 150.00(10)
_cell_measurement_theta_max 27.40
_cell_measurement_theta_min 3.40
_cell_volume 11218.1(3)
_computing_cell_refinement 'DENZO (Otwinowski & Minor, 1997)'
_computing_data_collection 'KappaCCD Server Software (Nonius, 1997)'
_computing_data_reduction DENZO
_computing_publication_material 'SHELXL97 and WordPerfect macro PRPKAPPA (Ferguson, 1999)'
_computing_structure_refinement 'SHELXL97 (Sheldrick, 1997)'
_computing_structure_solution 'SHELXS97 (Sheldrick, 1997)'
_diffrn_ambient_temperature 150.0(10)
_diffrn_measured_fraction_theta_full .997
_diffrn_measured_fraction_theta_max .997
_diffrn_measurement_device_type KappaCCD
_diffrn_measurement_method '\f scans and \w scans with \k offsets'
_diffrn_radiation_monochromator graphite
_diffrn_radiation_source 'fine-focus sealed X-ray tube'
_diffrn_radiation_type MoK\a
_diffrn_radiation_wavelength .71073
_diffrn_reflns_av_R_equivalents .032
_diffrn_reflns_av_sigmaI/netI .0358
_diffrn_reflns_limit_h_max 29
_diffrn_reflns_limit_h_min -9
_diffrn_reflns_limit_k_max 29
_diffrn_reflns_limit_k_min -23
_diffrn_reflns_limit_l_max 26
_diffrn_reflns_limit_l_min -24
_diffrn_reflns_number 11754
_diffrn_reflns_theta_full 27.40
_diffrn_reflns_theta_max 27.40
_diffrn_reflns_theta_min 3.40
_diffrn_standards_decay_% 0
_diffrn_standards_number 0
_exptl_absorpt_coefficient_mu 1.021
_exptl_absorpt_correction_T_max .883
_exptl_absorpt_correction_T_min .701
_exptl_absorpt_correction_type multi-scan
_exptl_absorpt_process_details '(SORTAV; lessing, 1995, 1997)'
_exptl_crystal_colour colourless
_exptl_crystal_density_diffrn 1.311
_exptl_crystal_density_method 'not measured'
_exptl_crystal_description block
_exptl_crystal_F_000 4576
_exptl_crystal_size_max .38
_exptl_crystal_size_mid .25
_exptl_crystal_size_min .13
_refine_diff_density_max .434
_refine_diff_density_min -.592
_refine_ls_abs_structure_details 'Flack (1983), 927 Friedel pairs'
_refine_ls_abs_structure_Flack -.06(6)
_refine_ls_extinction_method none
_refine_ls_goodness_of_fit_ref 1.043
_refine_ls_hydrogen_treatment constr
_refine_ls_matrix_type full
_refine_ls_number_parameters 99
_refine_ls_number_reflns 2073
_refine_ls_number_restraints 0
_refine_ls_restrained_S_all 1.043
_refine_ls_R_factor_all .063
_refine_ls_R_factor_gt .042
_refine_ls_shift/su_max .004
_refine_ls_shift/su_mean .001
_refine_ls_structure_factor_coef Fsqd
_refine_ls_weighting_details 'w = 1/[\s^2^(Fo^2^)+(0.0747P)^2^+4.8319P] where P = (Fo^2^+2Fc^2^)/3'
_refine_ls_weighting_scheme calc
_refine_ls_wR_factor_ref .123
_reflns_number_gt 1602
_reflns_number_total 2073
_reflns_threshold_expression I>2\s(I)
_cod_data_source_file qa0440.cif
_cod_data_source_block I
_cod_depositor_comments
;
The following automatic conversions were performed:

'_exptl_absorpt_correction_type' value 'Multi-scan' changed to
'multi-scan' according to
/home/saulius/struct/CIF-dictionaries/cif_core.dic dictionary named
'cif_core.dic' version 2.4.1 from 2010-06-29.

Automatic conversion script
Id: cif_fix_values 1715 2011-07-08 13:25:40Z adriana 
;
_cod_database_code 2011645
_cod_database_fobs_code 2011645

loop_
_symmetry_equiv_pos_as_xyz
'x, y, z'
'y, z, x'
'z, x, y'
'y+3/4, -x+1/4, -z+3/4'
'z+3/4, -y+1/4, -x+3/4'
'x+3/4, -z+1/4, -y+3/4'
'-x, -y+1/2, z'
'-z+1/2, x, -y'
'-x+1/2, y, -z'
'-y, -z+1/2, x'
'-z, -x+1/2, y'
'-y+1/4, x+1/4, -z+3/4'
'-z+1/4, y+1/4, -x+3/4'
'-x+1/4, z+1/4, -y+3/4'
'-y+1/2, z, -x'
'z+3/4, y+3/4, x+3/4'
'x+3/4, z+3/4, y+3/4'
'y+3/4, x+3/4, z+3/4'
'y+1/2, -z+1/2, -x'
'-y+3/4, -x+1/4, z+1/4'
'-z+3/4, -y+1/4, x+1/4'
'-x+3/4, -z+1/4, y+1/4'
'x+1/2, -y+1/2, -z'
'z+1/2, -x+1/2, -y'
'x+1/2, y+1/2, z+1/2'
'y+1/2, z+1/2, x+1/2'
'z+1/2, x+1/2, y+1/2'
'y+5/4, -x+3/4, -z+5/4'
'z+5/4, -y+3/4, -x+5/4'
'x+5/4, -z+3/4, -y+5/4'
'-x+1/2, -y+1, z+1/2'
'-z+1, x+1/2, -y+1/2'
'-x+1, y+1/2, -z+1/2'
'-y+1/2, -z+1, x+1/2'
'-z+1/2, -x+1, y+1/2'
'-y+3/4, x+3/4, -z+5/4'
'-z+3/4, y+3/4, -x+5/4'
'-x+3/4, z+3/4, -y+5/4'
'-y+1, z+1/2, -x+1/2'
'z+5/4, y+5/4, x+5/4'
'x+5/4, z+5/4, y+5/4'
'y+5/4, x+5/4, z+5/4'
'y+1, -z+1, -x+1/2'
'-y+5/4, -x+3/4, z+3/4'
'-z+5/4, -y+3/4, x+3/4'
'-x+5/4, -z+3/4, y+3/4'
'x+1, -y+1, -z+1/2'
'z+1, -x+1, -y+1/2'

loop_
_atom_site_label
_atom_site_fract_x
_atom_site_fract_y
_atom_site_fract_z
_atom_site_U_iso_or_equiv
_atom_site_adp_type
_atom_site_calc_flag
_atom_site_refinement_flags
_atom_site_occupancy
_atom_site_disorder_assembly
_atom_site_disorder_group
_atom_site_type_symbol
Sn1 .402092(13) .597908(13) .097908(13) .0578(2) Uani d S 1 . . Sn
Cl1 .34066(7) .65934(7) .15934(7) .1127(13) Uani d S 1 . . Cl
C1 .3382(2) .5305(2) .0735(3) .0739(14) Uani d . 1 . . C
C2 .3405(3) .4703(3) .1068(2) .0796(17) Uani d . 1 . . C
C3 .3289(5) .4824(5) .1742(3) .147(5) Uani d . 1 . . C
C4 .2920(3) .4299(4) .0823(3) .100(3) Uani d . 1 . . C
C5 .4002(3) .4399(2) .0977(2) .0725(14) Uani d . 1 . . C
C6 .4251(3) .4369(3) .0412(3) .0750(15) Uani d . 1 . . C
C7 .4779(3) .4084(3) .0254(4) .096(2) Uani d . 1 . . C
C8 .5078(5) .3803(4) .0657(4) .119(3) Uani d . 1 . . C
C9 .4916(5) .3788(3) .1219(5) .110(3) Uani d . 1 . . C
C10 .4365(6) .4099(3) .1415(4) .131(4) Uani d . 1 . . C
H1A .2978 .5476 .0791 .089 Uiso calc R 1 . . H
H1B .3431 .5223 .0303 .089 Uiso calc R 1 . . H
H3A .3218 .4444 .1948 .220 Uiso calc R 1 . . H
H3B .2937 .5081 .1786 .220 Uiso calc R 1 . . H
H3C .3637 .5022 .1917 .220 Uiso calc R 1 . . H
H4A .2983 .4239 .0394 .150 Uiso calc R 1 . . H
H4B .2529 .4484 .0888 .150 Uiso calc R 1 . . H
H4C .2935 .3912 .1028 .150 Uiso calc R 1 . . H
H6 .4039 .4564 .0100 .090 Uiso calc R 1 . . H
H7 .4917 .4095 -.0147 .115 Uiso calc R 1 . . H
H8 .5432 .3600 .0542 .143 Uiso calc R 1 . . H
H9 .5151 .3576 .1501 .132 Uiso calc R 1 . . H
H10 .4253 .4100 .1824 .157 Uiso calc R 1 . . H

loop_
_atom_site_aniso_label
_atom_site_aniso_U_11
_atom_site_aniso_U_22
_atom_site_aniso_U_33
_atom_site_aniso_U_12
_atom_site_aniso_U_13
_atom_site_aniso_U_23
Sn1 .0578(2) .0578(2) .0578(2) .00548(14) .00548(14) -.00548(14)
Cl1 .1127(13) .1127(13) .1127(13) .0326(10) .0326(10) -.0326(10)
C1 .060(3) .089(4) .072(3) -.015(3) .009(2) -.007(3)
C2 .094(4) .083(3) .061(3) -.037(3) .028(3) -.010(3)
C3 .221(10) .139(7) .081(5) -.093(7) .091(6) -.035(4)
C4 .091(5) .112(5) .097(5) -.047(4) .039(4) -.032(4)
C5 .105(4) .056(2) .057(3) -.025(3) -.022(4) -.003(2)
C6 .064(3) .077(4) .084(4) -.015(3) .002(3) -.014(3)
C7 .089(4) .089(4) .109(5) -.008(4) .003(4) -.007(4)
C8 .164(9) .092(5) .100(6) -.040(6) -.026(6) -.012(5)
C9 .127(6) .053(3) .151(8) -.001(4) -.070(6) .002(4)
C10 .225(11) .072(4) .095(5) -.043(6) -.054(6) .010(4)

loop_
_atom_type_symbol
_atom_type_description
_atom_type_scat_dispersion_real
_atom_type_scat_dispersion_imag
_atom_type_scat_source
C C .0033 .0016 'International Tables Vol C Tables 4.2.6.8 and 6.1.1.4'
H H .0000 .0000 'International Tables Vol C Tables 4.2.6.8 and 6.1.1.4'
Cl Cl .1484 .1585 'International Tables Vol C Tables 4.2.6.8 and 6.1.1.4'
Sn Sn -.6537 1.4246 'International Tables Vol C Tables 4.2.6.8 and 6.1.1.4'

loop_
_geom_angle_atom_site_label_1
_geom_angle_atom_site_label_2
_geom_angle_atom_site_label_3
_geom_angle_site_symmetry_1
_geom_angle_site_symmetry_3
_geom_angle
_geom_angle_publ_flag
C1 Sn1 C1 . 35_554 117.23(9) no
C1 Sn1 C1 . 39 117.24(8) no
C1 Sn1 C1 35_554 39 117.24(8) no
C1 Sn1 Cl1 . . 99.67(15) no
C1 Sn1 Cl1 35_554 . 99.67(15) no
C1 Sn1 Cl1 39 . 99.67(15) no
C2 C1 Sn1 . . 118.0(4) no
C2 C1 H1A . . 107.8 no
Sn1 C1 H1A . . 107.8 no
C2 C1 H1B . . 107.8 no
Sn1 C1 H1B . . 107.8 no
H1A C1 H1B . . 107.2 no
C5 C2 C4 . . 108.4(5) no
C5 C2 C1 . . 111.0(4) no
C4 C2 C1 . . 108.9(6) no
C5 C2 C3 . . 110.8(7) no
C4 C2 C3 . . 109.5(5) no
C1 C2 C3 . . 108.2(6) no
C2 C3 H3A . . 109.5 no
C2 C3 H3B . . 109.5 no
H3A C3 H3B . . 109.5 no
C2 C3 H3C . . 109.5 no
H3A C3 H3C . . 109.5 no
H3B C3 H3C . . 109.5 no
C2 C4 H4A . . 109.5 no
C2 C4 H4B . . 109.5 no
H4A C4 H4B . . 109.5 no
C2 C4 H4C . . 109.5 no
H4A C4 H4C . . 109.5 no
H4B C4 H4C . . 109.5 no
C6 C5 C10 . . 111.8(7) no
C6 C5 C2 . . 119.9(5) no
C10 C5 C2 . . 128.2(7) no
C5 C6 C7 . . 126.6(7) no
C5 C6 H6 . . 116.7 no
C7 C6 H6 . . 116.7 no
C8 C7 C6 . . 119.3(9) no
C8 C7 H7 . . 120.3 no
C6 C7 H7 . . 120.3 no
C7 C8 C9 . . 122.7(12) no
C7 C8 H8 . . 118.6 no
C9 C8 H8 . . 118.6 no
C8 C9 C10 . . 120.2(9) no
C8 C9 H9 . . 119.9 no
C10 C9 H9 . . 119.9 no
C5 C10 C9 . . 119.2(8) no
C5 C10 H10 . . 120.4 no
C9 C10 H10 . . 120.4 no

loop_
_geom_bond_atom_site_label_1
_geom_bond_atom_site_label_2
_geom_bond_site_symmetry_2
_geom_bond_distance
_geom_bond_publ_flag
Sn1 C1 . 2.149(5) no
Sn1 C1 35_554 2.149(5) no
Sn1 C1 39 2.149(5) no
Sn1 Cl1 . 2.382(3) no
C1 C2 . 1.541(8) no
C1 H1A . .9900 no
C1 H1B . .9900 no
C2 C5 . 1.513(9) no
C2 C4 . 1.517(9) no
C2 C3 . 1.555(8) no
C3 H3A . .9800 no
C3 H3B . .9800 no
C3 H3C . .9800 no
C4 H4A . .9800 no
C4 H4B . .9800 no
C4 H4C . .9800 no
C5 C6 . 1.385(9) no
C5 C10 . 1.439(11) no
C6 C7 . 1.389(9) no
C6 H6 . .9500 no
C7 C8 . 1.288(11) no
C7 H7 . .9500 no
C8 C9 . 1.310(14) no
C8 H8 . .9500 no
C9 C10 . 1.483(15) no
C9 H9 . .9500 no
C10 H10 . .9500 no

loop_
_geom_torsion_atom_site_label_1
_geom_torsion_atom_site_label_2
_geom_torsion_atom_site_label_3
_geom_torsion_atom_site_label_4
_geom_torsion_site_symmetry_1
_geom_torsion
_geom_torsion_publ_flag
C1 Sn1 C1 C2 35_554 152.8(2) no
C1 Sn1 C1 C2 39 5.2(6) no
Cl1 Sn1 C1 C2 . -101.0(4) no
Sn1 C1 C2 C5 . -60.6(5) no
Sn1 C1 C2 C4 . -179.8(4) no
Sn1 C1 C2 C3 . 61.3(7) no
C4 C2 C5 C6 . 73.9(7) no
C1 C2 C5 C6 . -45.6(6) no
C3 C2 C5 C6 . -165.9(5) no
C4 C2 C5 C10 . -103.8(7) no
C1 C2 C5 C10 . 136.7(6) no
C3 C2 C5 C10 . 16.5(8) no
C10 C5 C6 C7 . 1.1(9) no
C2 C5 C6 C7 . -176.9(6) no
C5 C6 C7 C8 . 1.2(11) no
C6 C7 C8 C9 . -1.9(12) no
C7 C8 C9 C10 . .2(12) no
C6 C5 C10 C9 . -2.7(8) no
C2 C5 C10 C9 . 175.2(5) no
C8 C9 C10 C5 . 2.3(11) no
